data_7123129
loop_
_publ_author_name
'Gill, Daniel'
'Male, Louise'
'Jones, Alan Morenc'

_publ_section_title
;
 Sulfation made simple: A strategy for synthesising sulfated molecules
;
_journal_name_full 'Chemical Communications'
_journal_paper_doi 10.1039/C9CC01057B
_journal_year 2019
_chemical_absolute_configuration ad
_chemical_formula_moiety 'C12 H27 N1 O3 S1'
_chemical_formula_sum 'C12 H27 N O3 S'
_chemical_formula_weight 265.40
_space_group_crystal_system trigonal
_space_group_IT_number 161
_space_group_name_Hall 'R 3 -2"c'
_space_group_name_H-M_alt 'R 3 c'
_symmetry_space_group_name_Hall 'R 3 -2"c'
_symmetry_space_group_name_H-M 'R 3 c :H'
_atom_sites_solution_hydrogens geom
_atom_sites_solution_primary dual
_audit_creation_date 2019-01-15
_audit_creation_method
;
Olex2 1.2
(compiled 2018.05.29 svn.r3508 for OlexSys, GUI svn.r5506)
;
_audit_update_record
;
2019-01-28 deposited with the CCDC.    2019-03-12 downloaded from the CCDC.
;
_cell_angle_alpha 90
_cell_angle_beta 90
_cell_angle_gamma 120
_cell_formula_units_Z 6
_cell_length_a 14.3352(2)
_cell_length_b 14.3352(2)
_cell_length_c 12.2455(2)
_cell_measurement_reflns_used 7878
_cell_measurement_temperature 100.01(10)
_cell_measurement_theta_max 73.4740
_cell_measurement_theta_min 8.0000
_cell_volume 2179.29(6)
_computing_cell_refinement 'CrysAlisPro 1.171.38.43f (Rigaku OD, 2015)'
_computing_data_collection 'CrysAlisPro 1.171.38.43f (Rigaku OD, 2015)'
_computing_data_reduction 'CrysAlisPro 1.171.38.43f (Rigaku OD, 2015)'
_computing_molecular_graphics 'Olex2 (Dolomanov et al., 2009)'
_computing_publication_material 'Olex2 (Dolomanov et al., 2009)'
_computing_structure_refinement 'ShelXL (Sheldrick, 2015)'
_computing_structure_solution 'ShelXT (Sheldrick, 2015)'
_diffrn_ambient_environment N~2~
_diffrn_ambient_temperature 100.01(10)
_diffrn_detector 'CCD plate'
_diffrn_detector_area_resol_mean 5.1768
_diffrn_detector_type Atlas
_diffrn_measured_fraction_theta_full 0.991
_diffrn_measured_fraction_theta_max 0.992
_diffrn_measurement_details
;
List of Runs (angles in degrees, time in seconds):

  # Type    Start    End  Width  t~exp~   \w     \q     \k     \f   Frames
#--------------------------------------------------------------------------
  1  \w    -83.00  38.00   1.00    1.00    --  -42.02  19.00-150.00  121
  2  \w     17.00 116.00   1.00    1.00    --   42.02  38.00 -60.00   99
  3  \w     23.00  98.00   1.00    1.00    --   42.02-125.00-150.00   75
  4  \w     76.00 178.00   1.00    1.00    --  105.92  64.00-120.26  102
  5  \w     78.00 178.00   1.00    1.00    --  105.92  30.00 -30.00  100
  6  \w     73.00 178.00   1.00    1.00    --  105.92  77.00-120.00  105
  7  \w     33.00 121.00   1.00    1.00    --  105.92-125.00  60.00   88
  8  \w     77.00 178.00   1.00    1.00    --  105.92  61.00 -90.00  101
  9  \w     23.00 109.00   1.00    1.00    --  105.92 -94.00  90.00   86
 10  \w     94.00 178.00   1.00    1.00    --  105.92 125.00  30.00   84
 11  \w     73.00 178.00   1.00    1.00    --  105.92  77.00 -90.00  105
 12  \w     76.00 178.00   1.00    1.00    --  105.92  64.00-110.48  102
 13  \w   -123.00 -77.00   1.00    1.00    --  -42.02 -85.00 170.00   46
 14  \w     14.00 115.00   1.00    1.00    --   42.02  57.00-180.00  101
 15  \w      9.00 118.00   1.00    1.00    --   42.02  77.00  60.00  109
 16  \w     73.00 178.00   1.00    1.00    --  105.92  77.00   0.00  105
 17  \w     77.00 178.00   1.00    1.00    --  105.92  61.00-180.00  101
 18  \w     77.00 178.00   1.00    1.00    --  105.92  61.00  60.00  101
 19  \w     73.00 110.00   1.00    1.00    --  105.92  77.00 120.00   37
 20  \w     30.00 139.00   1.00    1.00    --  105.92 -77.00-171.00  109
 21  \w     80.00 178.00   1.00    1.00    --  105.92  45.00 120.00   98
;
_diffrn_measurement_device 'four-circle diffractometer'
_diffrn_measurement_device_type 'SuperNova, Dual, Cu at zero, Atlas'
_diffrn_measurement_method '\w scans'
_diffrn_orient_matrix_type 'CrysAlisPro convention (1999,Acta A55,543-557)'
_diffrn_orient_matrix_UB_11 -0.1202345000
_diffrn_orient_matrix_UB_12 -0.0866809000
_diffrn_orient_matrix_UB_13 -0.0015475000
_diffrn_orient_matrix_UB_21 -0.0260575000
_diffrn_orient_matrix_UB_22 0.0725262000
_diffrn_orient_matrix_UB_23 0.0715152000
_diffrn_orient_matrix_UB_31 -0.0162106000
_diffrn_orient_matrix_UB_32 0.0512946000
_diffrn_orient_matrix_UB_33 -0.1034665000
_diffrn_radiation_monochromator mirror
_diffrn_radiation_probe x-ray
_diffrn_radiation_type CuK\a
_diffrn_radiation_wavelength 1.54184
_diffrn_reflns_av_R_equivalents 0.0273
_diffrn_reflns_av_unetI/netI 0.0115
_diffrn_reflns_Laue_measured_fraction_full 0.991
_diffrn_reflns_Laue_measured_fraction_max 0.992
_diffrn_reflns_limit_h_max 17
_diffrn_reflns_limit_h_min -17
_diffrn_reflns_limit_k_max 17
_diffrn_reflns_limit_k_min -17
_diffrn_reflns_limit_l_max 15
_diffrn_reflns_limit_l_min -15
_diffrn_reflns_number 8776
_diffrn_reflns_point_group_measured_fraction_full 0.987
_diffrn_reflns_point_group_measured_fraction_max 0.987
_diffrn_reflns_theta_full 67.684
_diffrn_reflns_theta_max 73.846
_diffrn_reflns_theta_min 8.070
_diffrn_source 'micro-focus sealed X-ray tube'
_diffrn_source_type 'SuperNova (Cu) X-ray Source'
_exptl_absorpt_coefficient_mu 1.969
_exptl_absorpt_correction_T_max 1.000
_exptl_absorpt_correction_T_min 0.668
_exptl_absorpt_correction_type gaussian
_exptl_absorpt_process_details
;
CrysAlisPro 1.171.38.43f (Rigaku Oxford Diffraction, 2015)
Numerical absorption correction based on gaussian integration over
            a multifaceted crystal model
Empirical absorption correction using spherical harmonics,
 implemented in SCALE3 ABSPACK scaling algorithm.
;
_exptl_crystal_colour colourless
_exptl_crystal_colour_primary colourless
_exptl_crystal_density_diffrn 1.213
_exptl_crystal_description block
_exptl_crystal_F_000 876
_exptl_crystal_size_max 0.274
_exptl_crystal_size_mid 0.211
_exptl_crystal_size_min 0.128
_refine_diff_density_max 0.182
_refine_diff_density_min -0.221
_refine_diff_density_rms 0.031
_refine_ls_abs_structure_details
;
 Flack x determined using 478 quotients [(I+)-(I-)]/[(I+)+(I-)]
 (Parsons, Flack and Wagner, Acta Cryst. B69 (2013) 249-259).
;
_refine_ls_abs_structure_Flack -0.007(8)
_refine_ls_extinction_method none
_refine_ls_goodness_of_fit_ref 1.116
_refine_ls_hydrogen_treatment constr
_refine_ls_matrix_type full
_refine_ls_number_parameters 53
_refine_ls_number_reflns 977
_refine_ls_number_restraints 1
_refine_ls_restrained_S_all 1.116
_refine_ls_R_factor_all 0.0210
_refine_ls_R_factor_gt 0.0209
_refine_ls_shift/su_max 0.000
_refine_ls_shift/su_mean 0.000
_refine_ls_structure_factor_coef Fsqd
_refine_ls_weighting_details 'w=1/[\s^2^(Fo^2^)+(0.0325P)^2^+1.2029P] where P=(Fo^2^+2Fc^2^)/3'
_refine_ls_weighting_scheme calc
_refine_ls_wR_factor_gt 0.0569
_refine_ls_wR_factor_ref 0.0570
_reflns_Friedel_coverage 0.974
_reflns_Friedel_fraction_full 0.984
_reflns_Friedel_fraction_max 0.982
_reflns_number_gt 973
_reflns_number_total 977
_reflns_threshold_expression 'I > 2\s(I)'
_cod_data_source_file c9cc01057b2.cif
_cod_data_source_block 1
_cod_original_cell_volume 2179.28(8)
_cod_database_code 7123129
_shelx_shelxl_version_number 2018/3
_chemical_oxdiff_formula 'C12 H27 N1 O3 S1'
_shelx_space_group_comment
;
The symmetry employed for this shelxl refinement is uniquely defined
by the following loop, which should always be used as a source of
symmetry information in preference to the above space-group names.
They are only intended as comments.
;
_reflns_odcompleteness_completeness 99.18
_reflns_odcompleteness_iscentric 1
_reflns_odcompleteness_theta 66.97
_olex2_refinement_description
;
1. Fixed Uiso
 At 1.2 times of:
  All C(H,H) groups
 At 1.5 times of:
  All C(H,H,H) groups
2.a Secondary CH2 refined with riding coordinates:
 C1(H1A,H1B), C2(H2A,H2B), C3(H3A,H3B)
2.b Idealised Me refined as rotating group:
 C4(H4A,H4B,H4C)
;
_olex2_submission_special_instructions 'No special instructions were received'
_oxdiff_exptl_absorpt_empirical_details
;
Empirical correction (ABSPACK) includes:
- Absorption correction using spherical harmonics
- Frame scaling
;
_oxdiff_exptl_absorpt_empirical_full_max 1.187
_oxdiff_exptl_absorpt_empirical_full_min 0.900

loop_
_space_group_symop_operation_xyz
'x, y, z'
'-y, x-y, z'
'-x+y, -x, z'
'-x+y, y, z+1/2'
'x, x-y, z+1/2'
'-y, -x, z+1/2'
'x+2/3, y+1/3, z+1/3'
'-y+2/3, x-y+1/3, z+1/3'
'-x+y+2/3, -x+1/3, z+1/3'
'-x+y+2/3, y+1/3, z+5/6'
'x+2/3, x-y+1/3, z+5/6'
'-y+2/3, -x+1/3, z+5/6'
'x+1/3, y+2/3, z+2/3'
'-y+1/3, x-y+2/3, z+2/3'
'-x+y+1/3, -x+2/3, z+2/3'
'-x+y+1/3, y+2/3, z+7/6'
'x+1/3, x-y+2/3, z+7/6'
'-y+1/3, -x+2/3, z+7/6'

loop_
_atom_site_label
_atom_site_type_symbol
_atom_site_fract_x
_atom_site_fract_y
_atom_site_fract_z
_atom_site_U_iso_or_equiv
_atom_site_adp_type
_atom_site_occupancy
_atom_site_site_symmetry_order
_atom_site_calc_flag
_atom_site_refinement_flags_posn
_atom_site_refinement_flags_adp
_atom_site_refinement_flags_occupancy
C1 C 0.37794(14) 0.59704(14) 0.45247(13) 0.0152(4) Uani 1 1 d . . .
H1A H 0.390954 0.609664 0.530243 0.018 Uiso 1 1 calc R . .
H1B H 0.446963 0.620594 0.417640 0.018 Uiso 1 1 calc R . .
C2 C 0.30730(13) 0.47642(13) 0.43408(14) 0.0168(4) Uani 1 1 d . . .
H2A H 0.288698 0.462307 0.357349 0.020 Uiso 1 1 calc R . .
H2B H 0.241129 0.449468 0.475591 0.020 Uiso 1 1 calc R . .
C3 C 0.36737(15) 0.41896(14) 0.47002(16) 0.0224(4) Uani 1 1 d . . .
H3A H 0.389267 0.436775 0.545633 0.027 Uiso 1 1 calc R . .
H3B H 0.431931 0.444264 0.426152 0.027 Uiso 1 1 calc R . .
C4 C 0.29804(15) 0.29670(15) 0.45848(18) 0.0263(4) Uani 1 1 d . . .
H4A H 0.276277 0.278745 0.383708 0.039 Uiso 1 1 calc GR . .
H4B H 0.235345 0.271026 0.503893 0.039 Uiso 1 1 calc GR . .
H4C H 0.338950 0.263561 0.480591 0.039 Uiso 1 1 calc GR . .
N1 N 0.333333 0.666667 0.4106(2) 0.0126(5) Uani 1 3 d S T P
O1 O 0.23344(10) 0.57074(10) 0.23188(11) 0.0236(3) Uani 1 1 d . . .
S1 S 0.333333 0.666667 0.25656(6) 0.01687(19) Uani 1 3 d S T P

loop_
_atom_site_aniso_label
_atom_site_aniso_U_11
_atom_site_aniso_U_22
_atom_site_aniso_U_33
_atom_site_aniso_U_23
_atom_site_aniso_U_13
_atom_site_aniso_U_12
C1 0.0177(8) 0.0172(8) 0.0135(8) -0.0004(6) -0.0019(6) 0.0108(6)
C2 0.0155(8) 0.0152(8) 0.0199(8) 0.0003(6) -0.0010(6) 0.0077(7)
C3 0.0210(8) 0.0158(8) 0.0309(9) -0.0003(7) -0.0062(7) 0.0096(7)
C4 0.0248(9) 0.0173(8) 0.0364(10) 0.0010(8) -0.0054(9) 0.0103(7)
N1 0.0128(7) 0.0128(7) 0.0121(11) 0.000 0.000 0.0064(4)
O1 0.0245(7) 0.0247(7) 0.0159(6) -0.0029(5) -0.0054(5) 0.0081(6)
S1 0.0201(2) 0.0201(2) 0.0105(3) 0.000 0.000 0.01004(12)

loop_
_atom_type_symbol
_atom_type_description
_atom_type_scat_dispersion_real
_atom_type_scat_dispersion_imag
_atom_type_scat_source
C C 0.0181 0.0091 'International Tables Vol C Tables 4.2.6.8 and 6.1.1.4'
H H 0.0000 0.0000 'International Tables Vol C Tables 4.2.6.8 and 6.1.1.4'
N N 0.0311 0.0180 'International Tables Vol C Tables 4.2.6.8 and 6.1.1.4'
O O 0.0492 0.0322 'International Tables Vol C Tables 4.2.6.8 and 6.1.1.4'
S S 0.3331 0.5567 'International Tables Vol C Tables 4.2.6.8 and 6.1.1.4'

loop_
_exptl_crystal_face_index_h
_exptl_crystal_face_index_k
_exptl_crystal_face_index_l
_exptl_crystal_face_perp_dist
-8 -1 0 0.0750
8 0 1 0.0968
6 2 -3 0.0953
4 -5 6 0.1165
-8 0 -1 0.0795
-5 9 -1 0.0417
0 1 8 0.1314
4 -7 5 0.1118
5 -9 -1 0.1071
5 -8 -3 0.1101
2 -4 -7 0.1253
0 -8 -1 0.1153
8 -8 -1 0.0815
7 -6 -4 0.1026
-2 0 8 0.1259
6 -7 5 0.1050
-6 9 0 0.0397
-3 2 -7 0.1086
0 -7 -4 0.1189
-3 0 -7 0.1149
-4 -5 0 0.0958
-2 -6 3 0.1166
8 -3 -3 0.0897
-7 1 5 0.1084
-8 8 0 0.0425
-4 3 7 0.1075
-6 6 6 0.0878
8 -6 3 0.0794
9 -6 0 0.0670

loop_
_geom_angle_atom_site_label_1
_geom_angle_atom_site_label_2
_geom_angle_atom_site_label_3
_geom_angle
_geom_angle_site_symmetry_1
_geom_angle_site_symmetry_3
H1A C1 H1B 107.4 . .
C2 C1 H1A 108.3 . .
C2 C1 H1B 108.3 . .
N1 C1 H1A 108.3 . .
N1 C1 H1B 108.3 . .
N1 C1 C2 115.93(12) . .
C1 C2 H2A 109.7 . .
C1 C2 H2B 109.7 . .
C1 C2 C3 109.67(13) . .
H2A C2 H2B 108.2 . .
C3 C2 H2A 109.7 . .
C3 C2 H2B 109.7 . .
C2 C3 H3A 109.2 . .
C2 C3 H3B 109.2 . .
C2 C3 C4 111.94(14) . .
H3A C3 H3B 107.9 . .
C4 C3 H3A 109.2 . .
C4 C3 H3B 109.2 . .
C3 C4 H4A 109.5 . .
C3 C4 H4B 109.5 . .
C3 C4 H4C 109.5 . .
H4A C4 H4B 109.5 . .
H4A C4 H4C 109.5 . .
H4B C4 H4C 109.5 . .
C1 N1 C1 109.19(12) 2_665 .
C1 N1 C1 109.19(12) 3_565 2_665
C1 N1 C1 109.19(12) 3_565 .
C1 N1 S1 109.75(11) 3_565 .
C1 N1 S1 109.75(11) 2_665 .
C1 N1 S1 109.75(11) . .
O1 S1 N1 102.15(6) 3_565 .
O1 S1 N1 102.15(6) 2_665 .
O1 S1 N1 102.15(6) . .
O1 S1 O1 115.70(4) 3_565 .
O1 S1 O1 115.69(4) 3_565 2_665
O1 S1 O1 115.69(4) . 2_665

loop_
_geom_bond_atom_site_label_1
_geom_bond_atom_site_label_2
_geom_bond_distance
C1 H1A 0.9700
C1 H1B 0.9700
C1 C2 1.521(2)
C1 N1 1.5188(18)
C2 H2A 0.9700
C2 H2B 0.9700
C2 C3 1.524(2)
C3 H3A 0.9700
C3 H3B 0.9700
C3 C4 1.529(2)
C4 H4A 0.9600
C4 H4B 0.9600
C4 H4C 0.9600
N1 S1 1.886(3)
O1 S1 1.4365(12)

loop_
_geom_hbond_atom_site_label_D
_geom_hbond_atom_site_label_H
_geom_hbond_atom_site_label_A
_geom_hbond_distance_DH
_geom_hbond_distance_HA
_geom_hbond_distance_DA
_geom_hbond_angle_DHA
_geom_hbond_site_symmetry_A
_geom_hbond_publ_flag
C1 H1A O1 0.97 2.56 3.460(2) 153.7 4 yes
C2 H2A O1 0.97 2.58 3.242(2) 126.0 . yes

loop_
_geom_torsion_atom_site_label_1
_geom_torsion_atom_site_label_2
_geom_torsion_atom_site_label_3
_geom_torsion_atom_site_label_4
_geom_torsion
_geom_torsion_site_symmetry_1
_geom_torsion_site_symmetry_4
C1 C2 C3 C4 177.26(16) . .
C1 N1 S1 O1 -35.20(9) 2_665 3_565
C1 N1 S1 O1 -155.20(9) . 3_565
C1 N1 S1 O1 84.80(9) 2_665 2_665
C1 N1 S1 O1 -35.20(9) . 2_665
C1 N1 S1 O1 84.80(9) . .
C1 N1 S1 O1 -35.20(9) 3_565 .
C1 N1 S1 O1 84.80(9) 3_565 3_565
C1 N1 S1 O1 -155.20(9) 2_665 .
C1 N1 S1 O1 -155.20(9) 3_565 2_665
C2 C1 N1 C1 50.8(3) . 3_565
C2 C1 N1 C1 170.11(11) . 2_665
C2 C1 N1 S1 -69.55(14) . .
N1 C1 C2 C3 174.41(16) . .

loop_
_exptl_oxdiff_crystal_face_indexfrac_h
_exptl_oxdiff_crystal_face_indexfrac_k
_exptl_oxdiff_crystal_face_indexfrac_l
_exptl_oxdiff_crystal_face_x
_exptl_oxdiff_crystal_face_y
_exptl_oxdiff_crystal_face_z
-7.9963 -0.9943 0.0003 1.0476 0.1363 0.0786
7.9956 -0.0041 0.9994 -0.9625 -0.1372 -0.2332
5.9985 1.9929 -2.9983 -0.8893 -0.2262 0.3152
3.9943 -4.9941 5.9977 -0.0566 -0.0374 -0.9415
-7.9956 0.0041 -0.9994 0.9625 0.1372 0.2332
-4.9933 8.9934 -1.0046 -0.1776 0.7105 0.6462
-0.0016 1.0033 7.9923 -0.0991 0.6444 -0.7754
3.9937 -6.9926 4.9998 0.1182 -0.2536 -0.9407
4.9938 -8.9944 -0.9936 0.1808 -0.8535 -0.4395
4.9947 -7.9965 -2.9925 0.0972 -0.9241 -0.1815
1.9990 -4.0010 -6.9914 0.1173 -0.8423 0.4857
-0.0032 -7.9925 -0.9944 0.6947 -0.6507 -0.3070
7.9927 -7.9972 -0.9941 -0.2663 -0.8594 -0.4369
6.9948 -6.0003 -3.9927 -0.3147 -0.9030 -0.0081
-2.0010 0.0055 7.9928 0.2277 0.6241 -0.7943
5.9926 -6.9938 4.9999 -0.1220 -0.3058 -0.9732
-5.9930 8.9945 -0.0055 -0.0591 0.8081 0.5591
-2.9958 1.9959 -6.9951 0.1980 -0.2774 0.8747
-0.0020 -6.9952 -3.9923 0.6128 -0.7928 0.0543
-2.9967 -0.0021 -6.9939 0.3713 -0.4222 0.7721
-4.0001 -4.9926 0.0028 0.9137 -0.2577 -0.1915
-2.0023 -5.9912 3.0008 0.7554 -0.1677 -0.5853
7.9953 -3.0033 -2.9953 -0.6963 -0.6404 0.0263
-6.9972 1.0058 4.9947 0.7464 0.6125 -0.3518
-7.9924 7.9967 -0.0050 0.2678 0.7879 0.5403
-3.9984 3.0031 6.9919 0.2096 0.8220 -0.5046
-5.9958 6.0008 5.9909 0.1915 1.0199 -0.2149
7.9925 -5.9970 3.0011 -0.4458 -0.4286 -0.7477
8.9928 -5.9992 0.0038 -0.5612 -0.6692 -0.4539
